data_7704997
loop_
_publ_author_name
'Hashemzadeh, Tahmineh'
'Haghighatbin, Mohammad A.'
'Agugiaro, Johnny'
'Wilson, David J. D.'
'Hogan, Conor F.'
'Barnard, Peter J.'

_publ_section_title
;
 Luminescent iridium(iii)-boronic acid complexes for carbohydrate sensing.
;
_journal_issue 32
_journal_name_full 'Dalton transactions (Cambridge, England : 2003)'
_journal_page_first 11361
_journal_page_last 11374
_journal_paper_doi 10.1039/d0dt02177f
_journal_volume 49
_journal_year 2020
_chemical_formula_moiety 'C19 H20 B N3 O3'
_chemical_formula_sum 'C19 H20 B N3 O3'
_chemical_formula_weight 349.19
_chemical_name_systematic 7c
_space_group_crystal_system monoclinic
_space_group_IT_number 14
_space_group_name_Hall '-P 2ybc'
_space_group_name_H-M_alt 'P 1 21/c 1'
_atom_sites_solution_hydrogens geom
_atom_sites_solution_primary direct
_audit_creation_date 2020-03-29
_audit_creation_method
;
Olex2 1.2
(compiled 2018.05.29 svn.r3508 for OlexSys, GUI svn.r5506)
;
_audit_update_record
;
2020-05-26 deposited with the CCDC.	2020-08-03 downloaded from the CCDC.
;
_cell_angle_alpha 90
_cell_angle_beta 116.415(6)
_cell_angle_gamma 90
_cell_formula_units_Z 4
_cell_length_a 5.9916(3)
_cell_length_b 18.1389(5)
_cell_length_c 18.0161(8)
_cell_measurement_reflns_used 4395
_cell_measurement_temperature 128(20)
_cell_measurement_theta_max 73.6630
_cell_measurement_theta_min 4.8810
_cell_volume 1753.58(16)
_computing_molecular_graphics 'Olex2 (Dolomanov et al., 2009)'
_computing_publication_material 'Olex2 (Dolomanov et al., 2009)'
_computing_structure_refinement 'ShelXL (Sheldrick, 2015)'
_computing_structure_solution 'ShelXS (Sheldrick, 2008)'
_diffrn_ambient_temperature 128(20)
_diffrn_measured_fraction_theta_full 0.997
_diffrn_measured_fraction_theta_max 0.997
_diffrn_measurement_device_type 'Rigaku Oxford Diffraction SuperNova'
_diffrn_radiation_type CuK\a
_diffrn_radiation_wavelength 1.54184
_diffrn_reflns_av_R_equivalents 0.0357
_diffrn_reflns_av_unetI/netI 0.0351
_diffrn_reflns_Laue_measured_fraction_full 0.997
_diffrn_reflns_Laue_measured_fraction_max 0.997
_diffrn_reflns_limit_h_max 7
_diffrn_reflns_limit_h_min -6
_diffrn_reflns_limit_k_max 13
_diffrn_reflns_limit_k_min -21
_diffrn_reflns_limit_l_max 21
_diffrn_reflns_limit_l_min -21
_diffrn_reflns_number 5993
_diffrn_reflns_point_group_measured_fraction_full 0.997
_diffrn_reflns_point_group_measured_fraction_max 0.997
_diffrn_reflns_theta_full 65.031
_diffrn_reflns_theta_max 65.031
_diffrn_reflns_theta_min 3.666
_exptl_absorpt_coefficient_mu 0.728
_exptl_absorpt_correction_T_max 0.96899
_exptl_absorpt_correction_T_min 0.96899
_exptl_absorpt_correction_type multi-scan
_exptl_absorpt_process_details
;
CrysAlisPro 1.171.38.46 (Rigaku Oxford Diffraction, 2015)
Spherical absorption correction
 using equivalent radius and absorption coefficient.
Empirical absorption correction using spherical harmonics,
 implemented in SCALE3 ABSPACK scaling algorithm.
;
_exptl_crystal_colour 'clear colourless'
_exptl_crystal_colour_lustre clear
_exptl_crystal_colour_primary colourless
_exptl_crystal_density_diffrn 1.323
_exptl_crystal_description irregular
_exptl_crystal_F_000 736
_exptl_crystal_size_max 0.05
_exptl_crystal_size_mid 0.04
_exptl_crystal_size_min 0.02
_refine_diff_density_max 0.234
_refine_diff_density_min -0.256
_refine_diff_density_rms 0.048
_refine_ls_extinction_method none
_refine_ls_goodness_of_fit_ref 1.051
_refine_ls_hydrogen_treatment constr
_refine_ls_matrix_type full
_refine_ls_number_parameters 239
_refine_ls_number_reflns 2970
_refine_ls_number_restraints 0
_refine_ls_restrained_S_all 1.051
_refine_ls_R_factor_all 0.0430
_refine_ls_R_factor_gt 0.0360
_refine_ls_shift/su_max 0.026
_refine_ls_shift/su_mean 0.003
_refine_ls_structure_factor_coef Fsqd
_refine_ls_weighting_details 'w=1/[\s^2^(Fo^2^)+(0.0440P)^2^+0.6666P] where P=(Fo^2^+2Fc^2^)/3'
_refine_ls_weighting_scheme calc
_refine_ls_wR_factor_gt 0.0874
_refine_ls_wR_factor_ref 0.0922
_reflns_Friedel_coverage 0.000
_reflns_number_gt 2663
_reflns_number_total 2970
_reflns_threshold_expression 'I > 2\s(I)'
_cod_data_source_file d0dt02177f2.cif
_cod_data_source_block 13
_cod_depositor_comments 'Adding full bibliography for 7704997--7704999.cif.'
_cod_original_cell_volume 1753.59(15)
_cod_database_code 7704997
_shelx_shelxl_version_number 2014/7
_shelx_space_group_comment
;
The symmetry employed for this shelxl refinement is uniquely defined
by the following loop, which should always be used as a source of
symmetry information in preference to the above space-group names.
They are only intended as comments.
;
_shelx_estimated_absorpt_t_max 0.986
_shelx_estimated_absorpt_t_min 0.964
_olex2_refinement_description
;
1. Fixed Uiso
 At 1.2 times of:
  All C(H) groups
 At 1.5 times of:
  All C(H,H,H) groups
2.a Aromatic/amide H refined with riding coordinates:
 C4(H4), C5(H5), C6(H6), C7(H7), C9(H9), C10(H10), C12(H12), C13(H13)
2.b Idealised Me refined as rotating group:
 C16(H16A,H16B,H16C), C17(H17A,H17B,H17C), C18(H18A,H18B,H18C), C19(H19A,H19B,
 H19C)
;
_olex2_submission_special_instructions 'No special instructions were received'

loop_
_space_group_symop_operation_xyz
'x, y, z'
'-x, y+1/2, -z+1/2'
'-x, -y, -z'
'x, -y-1/2, z-1/2'

loop_
_atom_site_label
_atom_site_type_symbol
_atom_site_fract_x
_atom_site_fract_y
_atom_site_fract_z
_atom_site_U_iso_or_equiv
_atom_site_adp_type
_atom_site_occupancy
_atom_site_site_symmetry_order
_atom_site_calc_flag
_atom_site_refinement_flags_posn
_atom_site_refinement_flags_adp
_atom_site_refinement_flags_occupancy
_atom_site_disorder_assembly
_atom_site_disorder_group
B1 B 0.3674(3) 0.41385(8) 0.23757(9) 0.0184(3) Uani 1 1 d . . . . .
C1 C 0.2990(2) 0.60792(7) 0.48408(8) 0.0171(3) Uani 1 1 d . . . . .
N1 N 0.1474(2) 0.60667(6) 0.51735(7) 0.0202(3) Uani 1 1 d . . . . .
O1 O 0.45764(17) 0.66671(5) 0.51033(5) 0.0178(2) Uani 1 1 d . . . . .
C2 C 0.3864(2) 0.70149(7) 0.56338(8) 0.0173(3) Uani 1 1 d . . . . .
N2 N 0.2056(2) 0.66855(6) 0.57001(7) 0.0203(3) Uani 1 1 d . . . . .
O2 O 0.48006(17) 0.43869(5) 0.19088(6) 0.0214(2) Uani 1 1 d . . . . .
C3 C 0.5189(2) 0.77001(7) 0.60224(8) 0.0176(3) Uani 1 1 d . . . . .
N3 N 0.3792(2) 0.82228(6) 0.61399(7) 0.0213(3) Uani 1 1 d . . . . .
O3 O 0.27042(17) 0.34460(5) 0.21692(6) 0.0206(2) Uani 1 1 d . . . . .
C4 C 0.7696(3) 0.77819(7) 0.62280(8) 0.0210(3) Uani 1 1 d . . . . .
H4 H 0.8600 0.7400 0.6122 0.025 Uiso 1 1 calc R . . . .
C5 C 0.8845(3) 0.84389(8) 0.65934(9) 0.0253(3) Uani 1 1 d . . . . .
H5 H 1.0569 0.8512 0.6753 0.030 Uiso 1 1 calc R . . . .
C6 C 0.7446(3) 0.89860(8) 0.67218(9) 0.0263(3) Uani 1 1 d . . . . .
H6 H 0.8185 0.9442 0.6969 0.032 Uiso 1 1 calc R . . . .
C7 C 0.4944(3) 0.88535(7) 0.64808(9) 0.0249(3) Uani 1 1 d . . . . .
H7 H 0.3987 0.9234 0.6563 0.030 Uiso 1 1 calc R . . . .
C8 C 0.3161(2) 0.55810(7) 0.42315(8) 0.0177(3) Uani 1 1 d . . . . .
C9 C 0.4840(2) 0.57310(7) 0.39082(8) 0.0201(3) Uani 1 1 d . . . . .
H9 H 0.5893 0.6151 0.4091 0.024 Uiso 1 1 calc R . . . .
C10 C 0.4966(2) 0.52669(7) 0.33213(8) 0.0202(3) Uani 1 1 d . . . . .
H10 H 0.6090 0.5378 0.3096 0.024 Uiso 1 1 calc R . . . .
C11 C 0.3472(2) 0.46339(7) 0.30504(8) 0.0181(3) Uani 1 1 d . . . . .
C12 C 0.1838(2) 0.44853(7) 0.33953(8) 0.0192(3) Uani 1 1 d . . . . .
H12 H 0.0824 0.4056 0.3226 0.023 Uiso 1 1 calc R . . . .
C13 C 0.1669(2) 0.49519(7) 0.39794(8) 0.0190(3) Uani 1 1 d . . . . .
H13 H 0.0545 0.4844 0.4206 0.023 Uiso 1 1 calc R . . . .
C14 C 0.3585(3) 0.31531(7) 0.15844(8) 0.0206(3) Uani 1 1 d . . . . .
C15 C 0.4115(3) 0.38722(7) 0.12181(8) 0.0205(3) Uani 1 1 d . . . . .
C16 C 0.1825(3) 0.41903(9) 0.05020(9) 0.0284(3) Uani 1 1 d . . . . .
H16A H 0.0476 0.4240 0.0666 0.043 Uiso 1 1 calc GR . . . .
H16B H 0.1294 0.3861 0.0023 0.043 Uiso 1 1 calc GR . . . .
H16C H 0.2227 0.4676 0.0355 0.043 Uiso 1 1 calc GR . . . .
C17 C 0.6243(3) 0.38255(9) 0.09844(9) 0.0288(3) Uani 1 1 d . . . . .
H17A H 0.6488 0.4307 0.0786 0.043 Uiso 1 1 calc GR . . . .
H17B H 0.5850 0.3458 0.0545 0.043 Uiso 1 1 calc GR . . . .
H17C H 0.7770 0.3681 0.1471 0.043 Uiso 1 1 calc GR . . . .
C18 C 0.1571(3) 0.26659(8) 0.09627(9) 0.0285(3) Uani 1 1 d . . . . .
H18A H 0.1301 0.2241 0.1249 0.043 Uiso 1 1 calc GR . . . .
H18B H 0.2087 0.2493 0.0547 0.043 Uiso 1 1 calc GR . . . .
H18C H 0.0020 0.2948 0.0689 0.043 Uiso 1 1 calc GR . . . .
C19 C 0.5921(3) 0.27067(8) 0.20899(9) 0.0299(3) Uani 1 1 d . . . . .
H19A H 0.7202 0.3030 0.2491 0.045 Uiso 1 1 calc GR . . . .
H19B H 0.6541 0.2489 0.1719 0.045 Uiso 1 1 calc GR . . . .
H19C H 0.5528 0.2313 0.2386 0.045 Uiso 1 1 calc GR . . . .

loop_
_atom_site_aniso_label
_atom_site_aniso_U_11
_atom_site_aniso_U_22
_atom_site_aniso_U_33
_atom_site_aniso_U_23
_atom_site_aniso_U_13
_atom_site_aniso_U_12
B1 0.0166(7) 0.0185(7) 0.0175(7) 0.0011(6) 0.0052(6) 0.0034(5)
C1 0.0167(6) 0.0149(6) 0.0177(6) 0.0016(5) 0.0058(5) 0.0004(5)
N1 0.0217(6) 0.0200(6) 0.0201(6) -0.0030(4) 0.0105(5) -0.0012(4)
O1 0.0203(5) 0.0166(4) 0.0184(5) -0.0024(3) 0.0102(4) -0.0006(3)
C2 0.0185(6) 0.0182(6) 0.0153(6) 0.0012(5) 0.0076(5) 0.0050(5)
N2 0.0219(6) 0.0197(6) 0.0205(6) -0.0023(4) 0.0106(5) 0.0002(4)
O2 0.0255(5) 0.0192(5) 0.0227(5) -0.0037(4) 0.0135(4) -0.0021(4)
C3 0.0211(7) 0.0176(6) 0.0145(6) 0.0016(5) 0.0083(5) 0.0017(5)
N3 0.0230(6) 0.0187(6) 0.0246(6) -0.0015(4) 0.0127(5) 0.0019(4)
O3 0.0249(5) 0.0193(5) 0.0201(5) -0.0036(4) 0.0123(4) -0.0026(4)
C4 0.0227(7) 0.0205(6) 0.0214(7) 0.0015(5) 0.0113(6) 0.0037(5)
C5 0.0204(7) 0.0286(7) 0.0269(7) -0.0012(6) 0.0106(6) -0.0032(6)
C6 0.0319(8) 0.0214(7) 0.0277(7) -0.0051(6) 0.0151(6) -0.0060(6)
C7 0.0300(8) 0.0185(7) 0.0302(7) -0.0037(6) 0.0171(6) 0.0014(6)
C8 0.0180(6) 0.0179(6) 0.0152(6) 0.0019(5) 0.0056(5) 0.0034(5)
C9 0.0211(7) 0.0170(6) 0.0215(7) -0.0014(5) 0.0091(5) -0.0024(5)
C10 0.0206(7) 0.0206(6) 0.0221(7) 0.0002(5) 0.0121(5) 0.0002(5)
C11 0.0180(6) 0.0173(6) 0.0167(6) 0.0013(5) 0.0057(5) 0.0028(5)
C12 0.0185(7) 0.0173(6) 0.0187(6) -0.0007(5) 0.0055(5) -0.0017(5)
C13 0.0178(6) 0.0204(6) 0.0190(6) 0.0009(5) 0.0083(5) -0.0004(5)
C14 0.0230(7) 0.0205(6) 0.0189(6) -0.0038(5) 0.0099(6) 0.0011(5)
C15 0.0215(7) 0.0220(7) 0.0187(6) -0.0030(5) 0.0095(5) 0.0013(5)
C16 0.0283(8) 0.0350(8) 0.0227(7) 0.0059(6) 0.0121(6) 0.0090(6)
C17 0.0259(8) 0.0357(8) 0.0289(8) -0.0046(6) 0.0160(6) 0.0002(6)
C18 0.0288(8) 0.0270(7) 0.0294(8) -0.0103(6) 0.0127(6) -0.0036(6)
C19 0.0346(8) 0.0253(7) 0.0249(7) 0.0001(6) 0.0088(6) 0.0095(6)

loop_
_atom_type_symbol
_atom_type_description
_atom_type_scat_dispersion_real
_atom_type_scat_dispersion_imag
_atom_type_scat_source
C C 0.0181 0.0091 'International Tables Vol C Tables 4.2.6.8 and 6.1.1.4'
H H 0.0000 0.0000 'International Tables Vol C Tables 4.2.6.8 and 6.1.1.4'
B B 0.0090 0.0039 'International Tables Vol C Tables 4.2.6.8 and 6.1.1.4'
N N 0.0311 0.0180 'International Tables Vol C Tables 4.2.6.8 and 6.1.1.4'
O O 0.0492 0.0322 'International Tables Vol C Tables 4.2.6.8 and 6.1.1.4'

loop_
_geom_angle_atom_site_label_1
_geom_angle_atom_site_label_2
_geom_angle_atom_site_label_3
_geom_angle
_geom_angle_site_symmetry_1
_geom_angle_site_symmetry_3
_geom_angle_publ_flag
O2 B1 C11 121.34(12) . . ?
O3 B1 O2 113.73(12) . . ?
O3 B1 C11 124.89(12) . . ?
N1 C1 O1 112.20(11) . . ?
N1 C1 C8 129.58(12) . . ?
O1 C1 C8 118.20(11) . . ?
C1 N1 N2 106.49(11) . . ?
C2 O1 C1 102.55(10) . . ?
O1 C2 C3 116.93(11) . . ?
N2 C2 O1 112.90(11) . . ?
N2 C2 C3 130.15(12) . . ?
C2 N2 N1 105.87(10) . . ?
B1 O2 C15 106.52(10) . . ?
N3 C3 C2 115.40(11) . . ?
N3 C3 C4 124.05(12) . . ?
C4 C3 C2 120.54(11) . . ?
C7 N3 C3 116.52(12) . . ?
B1 O3 C14 106.43(10) . . ?
C3 C4 C5 117.96(12) . . ?
C6 C5 C4 119.08(13) . . ?
C5 C6 C7 118.39(13) . . ?
N3 C7 C6 123.98(13) . . ?
C9 C8 C1 119.88(12) . . ?
C9 C8 C13 120.03(12) . . ?
C13 C8 C1 120.09(12) . . ?
C10 C9 C8 119.76(12) . . ?
C9 C10 C11 121.46(12) . . ?
C10 C11 B1 118.96(12) . . ?
C12 C11 B1 123.19(12) . . ?
C12 C11 C10 117.85(12) . . ?
C13 C12 C11 121.36(12) . . ?
C12 C13 C8 119.52(12) . . ?
O3 C14 C15 101.93(10) . . ?
O3 C14 C18 108.60(11) . . ?
O3 C14 C19 106.94(11) . . ?
C18 C14 C15 114.92(11) . . ?
C18 C14 C19 110.56(12) . . ?
C19 C14 C15 113.14(12) . . ?
O2 C15 C14 101.98(10) . . ?
O2 C15 C16 106.64(11) . . ?
O2 C15 C17 108.69(11) . . ?
C16 C15 C14 113.64(12) . . ?
C17 C15 C14 115.29(11) . . ?
C17 C15 C16 109.86(12) . . ?

loop_
_geom_bond_atom_site_label_1
_geom_bond_atom_site_label_2
_geom_bond_distance
_geom_bond_site_symmetry_2
_geom_bond_publ_flag
B1 O2 1.3681(18) . ?
B1 O3 1.3644(18) . ?
B1 C11 1.5588(19) . ?
C1 N1 1.2916(18) . ?
C1 O1 1.3657(16) . ?
C1 C8 1.4603(18) . ?
N1 N2 1.4098(16) . ?
O1 C2 1.3627(15) . ?
C2 N2 1.2880(18) . ?
C2 C3 1.4734(18) . ?
O2 C15 1.4608(16) . ?
C3 N3 1.3420(17) . ?
C3 C4 1.386(2) . ?
N3 C7 1.3362(19) . ?
O3 C14 1.4715(15) . ?
C4 C5 1.387(2) . ?
C5 C6 1.383(2) . ?
C6 C7 1.384(2) . ?
C8 C9 1.3952(19) . ?
C8 C13 1.3953(19) . ?
C9 C10 1.3798(19) . ?
C10 C11 1.4033(19) . ?
C11 C12 1.3997(19) . ?
C12 C13 1.3888(19) . ?
C14 C15 1.5570(19) . ?
C14 C18 1.5130(19) . ?
C14 C19 1.5200(19) . ?
C15 C16 1.5182(19) . ?
C15 C17 1.5126(19) . ?
